data_4075788
loop_
_publ_author_name
'Shen, Kanyi'
'Tian, Xiaohui'
'Zhong, Juhua'
'Lin, Jiaping'
'Shen, Yi'
'Wu, Peiyi'

_publ_section_title
;
 Metal \p Complexes of Carbazole Derivatives for Optoelectronics:&#x00A0;
 Synthesis, Structures, and UV&#x2212;Visible Absorption Spectra of
 (3-Amino-9-ethylcarbazole)chromium Tricarbonyl Complexes
;
_journal_issue 1
_journal_name_full Organometallics
_journal_page_first 127
_journal_paper_doi 10.1021/om0495527
_journal_volume 24
_journal_year 2005
_chemical_formula_sum 'C17 H14 Cr N2 O3'
_chemical_formula_weight 346.30
_chemical_name_systematic
; 
 ? 
;
_space_group_IT_number 14
_symmetry_cell_setting monoclinic
_symmetry_space_group_name_Hall '-P 2yn'
_symmetry_space_group_name_H-M 'P 1 21/n 1'
_atom_sites_solution_hydrogens geom
_atom_sites_solution_primary direct
_atom_sites_solution_secondary difmap
_audit_creation_method SHELXL-97
_cell_angle_alpha 90.00
_cell_angle_beta 111.98(2)
_cell_angle_gamma 90.00
_cell_formula_units_Z 4
_cell_length_a 12.175(3)
_cell_length_b 13.950(3)
_cell_length_c 10.056(3)
_cell_measurement_reflns_used 21
_cell_measurement_temperature 293(2)
_cell_measurement_theta_max 18.33
_cell_measurement_theta_min 13.35
_cell_volume 1583.8(7)
_computing_cell_refinement Least-squares
_computing_data_reduction texsan
_computing_structure_refinement 'SHELXL-97 (Sheldrick, 1997)'
_computing_structure_solution 'SHELXS-97 (Sheldrick, 1990)'
_diffrn_ambient_temperature 293(2)
_diffrn_measured_fraction_theta_full 0.999
_diffrn_measured_fraction_theta_max 0.999
_diffrn_measurement_device_type AFC7R
_diffrn_measurement_method \w-2\q
_diffrn_radiation_monochromator graphite
_diffrn_radiation_source 'fine-focus sealed tube'
_diffrn_radiation_type MoK\a
_diffrn_radiation_wavelength 0.71073
_diffrn_reflns_av_R_equivalents 0.0894
_diffrn_reflns_av_sigmaI/netI 0.0779
_diffrn_reflns_limit_h_max 15
_diffrn_reflns_limit_h_min 0
_diffrn_reflns_limit_k_max 17
_diffrn_reflns_limit_k_min 0
_diffrn_reflns_limit_l_max 11
_diffrn_reflns_limit_l_min -12
_diffrn_reflns_number 3450
_diffrn_reflns_theta_full 26.99
_diffrn_reflns_theta_max 26.99
_diffrn_reflns_theta_min 2.63
_diffrn_standards_decay_% -1.2
_diffrn_standards_interval_count 200
_diffrn_standards_number 3
_exptl_absorpt_coefficient_mu 0.738
_exptl_absorpt_correction_T_max 1.0000
_exptl_absorpt_correction_T_min 0.8890
_exptl_absorpt_correction_type empirical
_exptl_crystal_colour yellow
_exptl_crystal_density_diffrn 1.452
_exptl_crystal_density_method 'not measured'
_exptl_crystal_F_000 712
_exptl_crystal_size_max 0.406
_exptl_crystal_size_mid 0.303
_exptl_crystal_size_min 0.222
_refine_diff_density_max 0.509
_refine_diff_density_min -0.433
_refine_diff_density_rms 0.096
_refine_ls_extinction_method none
_refine_ls_goodness_of_fit_ref 1.050
_refine_ls_hydrogen_treatment mixed
_refine_ls_matrix_type full
_refine_ls_number_parameters 209
_refine_ls_number_reflns 3450
_refine_ls_number_restraints 0
_refine_ls_restrained_S_all 1.050
_refine_ls_R_factor_all 0.1214
_refine_ls_R_factor_gt 0.0514
_refine_ls_shift/su_max 0.021
_refine_ls_shift/su_mean 0.004
_refine_ls_structure_factor_coef Fsqd
_refine_ls_weighting_details 'calc w=1/[\s^2^(Fo^2^)+(0.1134P)^2^+0.0000P] where P=(Fo^2^+2Fc^2^)/3'
_refine_ls_weighting_scheme calc
_refine_ls_wR_factor_gt 0.1423
_refine_ls_wR_factor_ref 0.2043
_reflns_number_gt 1973
_reflns_number_total 3450
_reflns_threshold_expression >2sigma(I)
_cod_data_source_file om0495527si20040913_113825.cif
_cod_data_source_block no2321
_cod_original_sg_symbol_H-M P2(1)/n
_cod_database_code 4075788

loop_
_symmetry_equiv_pos_as_xyz
'x, y, z'
'-x+1/2, y+1/2, -z+1/2'
'-x, -y, -z'
'x-1/2, -y-1/2, z-1/2'

loop_
_atom_site_label
_atom_site_type_symbol
_atom_site_fract_x
_atom_site_fract_y
_atom_site_fract_z
_atom_site_U_iso_or_equiv
_atom_site_adp_type
_atom_site_occupancy
_atom_site_symmetry_multiplicity
_atom_site_calc_flag
_atom_site_refinement_flags
Cr1 Cr 0.79930(6) 0.27831(5) 0.61464(7) 0.0373(3) Uani 1 1 d .
O1 O 0.8744(4) 0.2794(4) 0.9331(4) 0.0904(16) Uani 1 1 d .
O2 O 0.9870(4) 0.4233(3) 0.6438(5) 0.0768(12) Uani 1 1 d .
O3 O 0.6419(4) 0.4415(3) 0.6141(5) 0.0864(14) Uani 1 1 d .
N1 N 0.9633(3) 0.1889(3) 0.4264(4) 0.0410(9) Uani 1 1 d .
N2 N 1.2399(4) -0.0529(4) 0.8645(5) 0.0738(15) Uani 1 1 d .
H2A H 1.3088 -0.0721 0.8710 0.089 Uiso 1 1 calc R
H2B H 1.2100 -0.0732 0.9244 0.089 Uiso 1 1 calc R
C1 C 0.8440(4) 0.2785(4) 0.8063(6) 0.0517(12) Uani 1 1 d .
C2 C 0.9146(4) 0.3666(4) 0.6298(5) 0.0483(11) Uani 1 1 d .
C3 C 0.7011(5) 0.3773(4) 0.6123(6) 0.0551(13) Uani 1 1 d .
C4 C 0.8626(4) 0.1902(3) 0.4537(5) 0.0367(9) Uani 1 1 d .
C5 C 0.7555(4) 0.2378(3) 0.3808(5) 0.0447(11) Uani 1 1 d .
H5 H 0.7486 0.2803 0.3068 0.054 Uiso 1 1 calc R
C6 C 0.6597(4) 0.2204(3) 0.4208(5) 0.0468(11) Uani 1 1 d .
H6 H 0.5873 0.2495 0.3703 0.056 Uiso 1 1 calc R
C7 C 0.6706(4) 0.1597(4) 0.5362(6) 0.0511(12) Uani 1 1 d .
H7 H 0.6044 0.1452 0.5575 0.061 Uiso 1 1 calc R
C8 C 0.7797(4) 0.1214(3) 0.6183(5) 0.0431(10) Uani 1 1 d .
H8 H 0.7879 0.0862 0.7000 0.052 Uiso 1 1 calc R
C9 C 0.8783(4) 0.1349(3) 0.5798(5) 0.0368(10) Uani 1 1 d .
C10 C 0.9971(4) 0.0990(3) 0.6286(4) 0.0362(9) Uani 1 1 d .
C11 C 1.0619(4) 0.0386(3) 0.7431(5) 0.0444(11) Uani 1 1 d .
H11 H 1.0299 0.0172 0.8084 0.053 Uiso 1 1 calc R
C12 C 1.1758(4) 0.0119(3) 0.7556(6) 0.0521(13) Uani 1 1 d .
C13 C 1.2223(4) 0.0454(4) 0.6582(6) 0.0549(13) Uani 1 1 d .
H13 H 1.2982 0.0262 0.6684 0.066 Uiso 1 1 calc R
C14 C 1.1622(4) 0.1050(4) 0.5485(6) 0.0521(13) Uani 1 1 d .
H14 H 1.1967 0.1273 0.4860 0.063 Uiso 1 1 calc R
C15 C 1.0463(4) 0.1323(3) 0.5314(5) 0.0415(10) Uani 1 1 d .
C16 C 0.9826(5) 0.2337(4) 0.3061(6) 0.0561(13) Uani 1 1 d .
H16A H 0.9069 0.2420 0.2277 0.067 Uiso 1 1 calc R
H16B H 1.0306 0.1915 0.2733 0.067 Uiso 1 1 calc R
C17 C 1.0427(7) 0.3288(5) 0.3442(7) 0.086(2) Uani 1 1 d .
H17A H 0.9945 0.3715 0.3740 0.129 Uiso 1 1 calc R
H17B H 1.0541 0.3551 0.2620 0.129 Uiso 1 1 calc R
H17C H 1.1182 0.3209 0.4210 0.129 Uiso 1 1 calc R

loop_
_atom_site_aniso_label
_atom_site_aniso_U_11
_atom_site_aniso_U_22
_atom_site_aniso_U_33
_atom_site_aniso_U_23
_atom_site_aniso_U_13
_atom_site_aniso_U_12
Cr1 0.0317(4) 0.0417(4) 0.0396(4) -0.0019(3) 0.0146(3) 0.0024(3)
O1 0.071(3) 0.160(5) 0.042(2) -0.008(3) 0.022(2) 0.000(3)
O2 0.070(3) 0.067(3) 0.094(3) -0.012(2) 0.032(2) -0.028(2)
O3 0.086(3) 0.082(3) 0.091(3) -0.016(2) 0.032(3) 0.039(3)
N1 0.044(2) 0.042(2) 0.042(2) -0.0032(16) 0.0220(17) -0.0035(16)
N2 0.055(3) 0.078(4) 0.075(3) 0.013(3) 0.008(2) 0.033(3)
C1 0.038(2) 0.068(3) 0.053(3) -0.004(3) 0.022(2) 0.000(2)
C2 0.048(3) 0.046(3) 0.054(3) -0.011(2) 0.023(2) -0.004(2)
C3 0.054(3) 0.061(3) 0.055(3) -0.009(3) 0.025(2) 0.008(3)
C4 0.040(2) 0.034(2) 0.037(2) -0.0020(17) 0.0155(19) -0.0033(17)
C5 0.052(3) 0.040(3) 0.037(2) 0.0087(19) 0.011(2) 0.004(2)
C6 0.035(2) 0.051(3) 0.048(3) -0.004(2) 0.007(2) -0.002(2)
C7 0.034(2) 0.055(3) 0.067(3) -0.007(2) 0.022(2) -0.010(2)
C8 0.045(3) 0.041(2) 0.047(3) 0.005(2) 0.022(2) -0.0019(19)
C9 0.036(2) 0.033(2) 0.044(2) -0.0070(18) 0.0172(19) -0.0062(17)
C10 0.035(2) 0.034(2) 0.039(2) -0.0060(18) 0.0138(18) -0.0017(17)
C11 0.042(2) 0.036(2) 0.049(3) -0.004(2) 0.011(2) 0.0029(19)
C12 0.045(3) 0.041(3) 0.058(3) -0.013(2) 0.005(2) 0.006(2)
C13 0.039(3) 0.053(3) 0.068(4) -0.015(3) 0.015(2) 0.008(2)
C14 0.045(3) 0.050(3) 0.069(3) -0.020(3) 0.031(3) -0.008(2)
C15 0.037(2) 0.039(2) 0.048(3) -0.012(2) 0.016(2) -0.0036(19)
C16 0.074(4) 0.059(3) 0.049(3) -0.003(2) 0.039(3) -0.007(3)
C17 0.128(6) 0.066(4) 0.095(5) -0.011(4) 0.076(5) -0.032(4)

loop_
_atom_type_symbol
_atom_type_description
_atom_type_scat_dispersion_real
_atom_type_scat_dispersion_imag
_atom_type_scat_source
C C 0.0033 0.0016 'International Tables Vol C Tables 4.2.6.8 and 6.1.1.4'
H H 0.0000 0.0000 'International Tables Vol C Tables 4.2.6.8 and 6.1.1.4'
N N 0.0061 0.0033 'International Tables Vol C Tables 4.2.6.8 and 6.1.1.4'
O O 0.0106 0.0060 'International Tables Vol C Tables 4.2.6.8 and 6.1.1.4'
Cr Cr 0.3209 0.6236 'International Tables Vol C Tables 4.2.6.8 and 6.1.1.4'

loop_
_geom_angle_atom_site_label_1
_geom_angle_atom_site_label_2
_geom_angle_atom_site_label_3
_geom_angle
C1 Cr1 C3 86.9(2)
C1 Cr1 C2 89.7(2)
C3 Cr1 C2 88.3(2)
C1 Cr1 C6 140.6(2)
C3 Cr1 C6 88.9(2)
C2 Cr1 C6 129.3(2)
C1 Cr1 C8 88.5(2)
C3 Cr1 C8 132.7(2)
C2 Cr1 C8 138.7(2)
C6 Cr1 C8 66.32(18)
C1 Cr1 C7 105.9(2)
C3 Cr1 C7 100.9(2)
C2 Cr1 C7 162.2(2)
C6 Cr1 C7 37.03(18)
C8 Cr1 C7 36.49(18)
C1 Cr1 C5 165.3(2)
C3 Cr1 C5 106.0(2)
C2 Cr1 C5 97.4(2)
C6 Cr1 C5 36.08(18)
C8 Cr1 C5 77.66(17)
C7 Cr1 C5 65.53(19)
C1 Cr1 C9 100.9(2)
C3 Cr1 C9 165.1(2)
C2 Cr1 C9 104.24(19)
C6 Cr1 C9 76.98(17)
C8 Cr1 C9 36.25(15)
C7 Cr1 C9 64.93(16)
C5 Cr1 C9 65.00(16)
C1 Cr1 C4 133.3(2)
C3 Cr1 C4 139.6(2)
C2 Cr1 C4 88.30(18)
C6 Cr1 C4 63.14(16)
C8 Cr1 C4 64.08(15)
C7 Cr1 C4 74.80(17)
C5 Cr1 C4 34.93(16)
C9 Cr1 C4 35.64(15)
C4 N1 C15 108.6(4)
C4 N1 C16 127.1(4)
C15 N1 C16 124.9(4)
C12 N2 H2A 120.0
C12 N2 H2B 120.0
H2A N2 H2B 120.0
O1 C1 Cr1 179.3(5)
O2 C2 Cr1 177.6(5)
O3 C3 Cr1 177.8(5)
N1 C4 C5 129.5(4)
N1 C4 C9 108.9(4)
C5 C4 C9 120.5(4)
N1 C4 Cr1 134.0(3)
C5 C4 Cr1 68.7(3)
C9 C4 Cr1 69.3(2)
C6 C5 C4 118.9(4)
C6 C5 Cr1 69.0(3)
C4 C5 Cr1 76.4(3)
C6 C5 H5 120.6
C4 C5 H5 120.6
Cr1 C5 H5 125.7
C5 C6 C7 121.0(4)
C5 C6 Cr1 74.9(3)
C7 C6 Cr1 71.7(3)
C5 C6 H6 119.5
C7 C6 H6 119.5
Cr1 C6 H6 125.7
C8 C7 C6 120.0(4)
C8 C7 Cr1 71.5(3)
C6 C7 Cr1 71.2(3)
C8 C7 H7 120.0
C6 C7 H7 120.0
Cr1 C7 H7 129.8
C7 C8 C9 120.8(4)
C7 C8 Cr1 72.0(3)
C9 C8 Cr1 75.7(3)
C7 C8 H8 119.6
C9 C8 H8 119.6
Cr1 C8 H8 124.2
C8 C9 C10 135.7(4)
C8 C9 C4 118.1(4)
C10 C9 C4 106.6(4)
C8 C9 Cr1 68.1(3)
C10 C9 Cr1 132.7(3)
C4 C9 Cr1 75.1(2)
C15 C10 C11 120.9(4)
C15 C10 C9 106.0(4)
C11 C10 C9 132.5(4)
C12 C11 C10 117.9(5)
C12 C11 H11 121.0
C10 C11 H11 121.0
C13 C12 C11 120.1(5)
C13 C12 N2 120.9(5)
C11 C12 N2 118.9(5)
C14 C13 C12 122.9(5)
C14 C13 H13 118.5
C12 C13 H13 118.5
C13 C14 C15 118.4(5)
C13 C14 H14 120.8
C15 C14 H14 120.8
N1 C15 C10 110.0(4)
N1 C15 C14 130.7(5)
C10 C15 C14 119.7(5)
N1 C16 C17 112.6(4)
N1 C16 H16A 109.1
C17 C16 H16A 109.1
N1 C16 H16B 109.1
C17 C16 H16B 109.1
H16A C16 H16B 107.8
C16 C17 H17A 109.5
C16 C17 H17B 109.5
H17A C17 H17B 109.5
C16 C17 H17C 109.5
H17A C17 H17C 109.5
H17B C17 H17C 109.5

loop_
_geom_bond_atom_site_label_1
_geom_bond_atom_site_label_2
_geom_bond_distance
Cr1 C1 1.830(6)
Cr1 C3 1.805(5)
Cr1 C2 1.821(6)
Cr1 C6 2.215(4)
Cr1 C8 2.217(5)
Cr1 C7 2.217(5)
Cr1 C5 2.274(5)
Cr1 C9 2.304(5)
Cr1 C4 2.380(5)
O1 C1 1.187(6)
O2 C2 1.153(6)
O3 C3 1.154(6)
N1 C4 1.368(6)
N1 C15 1.395(6)
N1 C16 1.464(6)
N2 C12 1.409(7)
N2 H2A 0.8600
N2 H2B 0.8600
C4 C5 1.401(6)
C4 C9 1.435(6)
C5 C6 1.391(7)
C5 H5 0.9300
C6 C7 1.402(7)
C6 H6 0.9300
C7 C8 1.382(7)
C7 H7 0.9300
C8 C9 1.405(6)
C8 H8 0.9300
C9 C10 1.433(6)
C10 C15 1.403(6)
C10 C11 1.406(6)
C11 C12 1.396(7)
C11 H11 0.9300
C12 C13 1.383(8)
C13 C14 1.357(7)
C13 H13 0.9300
C14 C15 1.408(6)
C14 H14 0.9300
C16 C17 1.494(8)
C16 H16A 0.9700
C16 H16B 0.9700
C17 H17A 0.9600
C17 H17B 0.9600
C17 H17C 0.9600

loop_
_geom_torsion_atom_site_label_1
_geom_torsion_atom_site_label_2
_geom_torsion_atom_site_label_3
_geom_torsion_atom_site_label_4
_geom_torsion
C3 Cr1 C1 O1 -82(47)
C2 Cr1 C1 O1 6(47)
C6 Cr1 C1 O1 -167(100)
C8 Cr1 C1 O1 145(47)
C7 Cr1 C1 O1 177(100)
C5 Cr1 C1 O1 125(46)
C9 Cr1 C1 O1 110(47)
C4 Cr1 C1 O1 93(47)
C1 Cr1 C2 O2 -27(12)
C3 Cr1 C2 O2 60(12)
C6 Cr1 C2 O2 147(12)
C8 Cr1 C2 O2 -114(12)
C7 Cr1 C2 O2 -178(100)
C5 Cr1 C2 O2 166(12)
C9 Cr1 C2 O2 -128(12)
C4 Cr1 C2 O2 -160(12)
C1 Cr1 C3 O3 50(14)
C2 Cr1 C3 O3 -39(14)
C6 Cr1 C3 O3 -169(14)
C8 Cr1 C3 O3 136(14)
C7 Cr1 C3 O3 156(14)
C5 Cr1 C3 O3 -137(14)
C9 Cr1 C3 O3 173(14)
C4 Cr1 C3 O3 -125(14)
C15 N1 C4 C5 178.9(5)
C16 N1 C4 C5 -3.8(8)
C15 N1 C4 C9 0.7(5)
C16 N1 C4 C9 178.0(4)
C15 N1 C4 Cr1 80.8(5)
C16 N1 C4 Cr1 -101.9(5)
C1 Cr1 C4 N1 -68.5(5)
C3 Cr1 C4 N1 104.8(5)
C2 Cr1 C4 N1 19.4(5)
C6 Cr1 C4 N1 156.0(5)
C8 Cr1 C4 N1 -128.8(5)
C7 Cr1 C4 N1 -166.2(5)
C5 Cr1 C4 N1 124.9(5)
C9 Cr1 C4 N1 -98.2(5)
C1 Cr1 C4 C5 166.5(3)
C3 Cr1 C4 C5 -20.1(4)
C2 Cr1 C4 C5 -105.5(3)
C6 Cr1 C4 C5 31.0(3)
C8 Cr1 C4 C5 106.3(3)
C7 Cr1 C4 C5 68.9(3)
C9 Cr1 C4 C5 136.9(4)
C1 Cr1 C4 C9 29.7(4)
C3 Cr1 C4 C9 -157.0(3)
C2 Cr1 C4 C9 117.6(3)
C6 Cr1 C4 C9 -105.8(3)
C8 Cr1 C4 C9 -30.6(2)
C7 Cr1 C4 C9 -68.0(3)
C5 Cr1 C4 C9 -136.9(4)
N1 C4 C5 C6 173.5(4)
C9 C4 C5 C6 -8.5(7)
Cr1 C4 C5 C6 -56.4(4)
N1 C4 C5 Cr1 -130.1(5)
C9 C4 C5 Cr1 47.9(4)
C1 Cr1 C5 C6 86.6(8)
C3 Cr1 C5 C6 -64.7(3)
C2 Cr1 C5 C6 -155.1(3)
C8 Cr1 C5 C6 66.6(3)
C7 Cr1 C5 C6 30.1(3)
C9 Cr1 C5 C6 102.6(3)
C4 Cr1 C5 C6 128.7(4)
C1 Cr1 C5 C4 -42.0(9)
C3 Cr1 C5 C4 166.6(3)
C2 Cr1 C5 C4 76.2(3)
C6 Cr1 C5 C4 -128.7(4)
C8 Cr1 C5 C4 -62.1(3)
C7 Cr1 C5 C4 -98.5(3)
C9 Cr1 C5 C4 -26.1(2)
C4 C5 C6 C7 2.8(7)
Cr1 C5 C6 C7 -57.2(4)
C4 C5 C6 Cr1 60.1(4)
C1 Cr1 C6 C5 -156.5(3)
C3 Cr1 C6 C5 119.6(3)
C2 Cr1 C6 C5 32.7(4)
C8 Cr1 C6 C5 -101.9(3)
C7 Cr1 C6 C5 -130.6(4)
C9 Cr1 C6 C5 -65.2(3)
C4 Cr1 C6 C5 -30.1(3)
C1 Cr1 C6 C7 -25.9(5)
C3 Cr1 C6 C7 -109.8(3)
C2 Cr1 C6 C7 163.3(3)
C8 Cr1 C6 C7 28.8(3)
C5 Cr1 C6 C7 130.6(4)
C9 Cr1 C6 C7 65.4(3)
C4 Cr1 C6 C7 100.6(3)
C5 C6 C7 C8 4.5(7)
Cr1 C6 C7 C8 -54.3(4)
C5 C6 C7 Cr1 58.8(4)
C1 Cr1 C7 C8 -64.6(3)
C3 Cr1 C7 C8 -154.5(3)
C2 Cr1 C7 C8 85.5(8)
C6 Cr1 C7 C8 132.1(4)
C5 Cr1 C7 C8 102.7(3)
C9 Cr1 C7 C8 30.2(3)
C4 Cr1 C7 C8 66.8(3)
C1 Cr1 C7 C6 163.3(3)
C3 Cr1 C7 C6 73.4(3)
C2 Cr1 C7 C6 -46.6(8)
C8 Cr1 C7 C6 -132.1(4)
C5 Cr1 C7 C6 -29.4(3)
C9 Cr1 C7 C6 -102.0(3)
C4 Cr1 C7 C6 -65.3(3)
C6 C7 C8 C9 -6.1(7)
Cr1 C7 C8 C9 -60.3(4)
C6 C7 C8 Cr1 54.2(4)
C1 Cr1 C8 C7 119.6(3)
C3 Cr1 C8 C7 35.1(4)
C2 Cr1 C8 C7 -152.5(3)
C6 Cr1 C8 C7 -29.2(3)
C5 Cr1 C8 C7 -65.4(3)
C9 Cr1 C8 C7 -129.7(4)
C4 Cr1 C8 C7 -99.6(3)
C1 Cr1 C8 C9 -110.7(3)
C3 Cr1 C8 C9 164.8(3)
C2 Cr1 C8 C9 -22.8(4)
C6 Cr1 C8 C9 100.5(3)
C7 Cr1 C8 C9 129.7(4)
C5 Cr1 C8 C9 64.3(3)
C4 Cr1 C8 C9 30.1(2)
C7 C8 C9 C10 -172.3(5)
Cr1 C8 C9 C10 129.3(5)
C7 C8 C9 C4 0.5(7)
Cr1 C8 C9 C4 -58.0(4)
C7 C8 C9 Cr1 58.5(4)
N1 C4 C9 C8 -174.8(4)
C5 C4 C9 C8 6.8(6)
Cr1 C4 C9 C8 54.5(4)
N1 C4 C9 C10 0.0(5)
C5 C4 C9 C10 -178.4(4)
Cr1 C4 C9 C10 -130.8(3)
N1 C4 C9 Cr1 130.8(3)
C5 C4 C9 Cr1 -47.6(4)
C1 Cr1 C9 C8 72.2(3)
C3 Cr1 C9 C8 -48.5(9)
C2 Cr1 C9 C8 164.7(3)
C6 Cr1 C9 C8 -67.6(3)
C7 Cr1 C9 C8 -30.3(3)
C5 Cr1 C9 C8 -103.7(3)
C4 Cr1 C9 C8 -129.3(4)
C1 Cr1 C9 C10 -60.4(5)
C3 Cr1 C9 C10 178.9(7)
C2 Cr1 C9 C10 32.0(5)
C6 Cr1 C9 C10 159.8(5)
C8 Cr1 C9 C10 -132.7(6)
C7 Cr1 C9 C10 -163.0(5)
C5 Cr1 C9 C10 123.6(5)
C4 Cr1 C9 C10 98.0(5)
C1 Cr1 C9 C4 -158.5(3)
C3 Cr1 C9 C4 80.8(8)
C2 Cr1 C9 C4 -66.0(3)
C6 Cr1 C9 C4 61.7(3)
C8 Cr1 C9 C4 129.3(4)
C7 Cr1 C9 C4 98.9(3)
C5 Cr1 C9 C4 25.6(2)
C8 C9 C10 C15 172.7(5)
C4 C9 C10 C15 -0.7(5)
Cr1 C9 C10 C15 -84.8(5)
C8 C9 C10 C11 -4.4(9)
C4 C9 C10 C11 -177.8(5)
Cr1 C9 C10 C11 98.1(6)
C15 C10 C11 C12 -0.9(6)
C9 C10 C11 C12 175.8(4)
C10 C11 C12 C13 0.7(7)
C10 C11 C12 N2 -176.4(4)
C11 C12 C13 C14 0.4(8)
N2 C12 C13 C14 177.5(5)
C12 C13 C14 C15 -1.4(7)
C4 N1 C15 C10 -1.2(5)
C16 N1 C15 C10 -178.5(4)
C4 N1 C15 C14 177.2(5)
C16 N1 C15 C14 -0.1(8)
C11 C10 C15 N1 178.6(4)
C9 C10 C15 N1 1.2(5)
C11 C10 C15 C14 0.0(6)
C9 C10 C15 C14 -177.4(4)
C13 C14 C15 N1 -177.2(5)
C13 C14 C15 C10 1.1(7)
C4 N1 C16 C17 97.6(6)
C15 N1 C16 C17 -85.6(6)
